data_7000273
loop_
_publ_author_name
'Cadenbach, Thomas'
'Bollermann, Timo'
'Gemel, Christian'
'Fischer, Roland A.'

_publ_section_title
;
 Synthesis and structure of electron rich ruthenium polyhydride
 complexes and clusters containing AlCp* and GaCp*
;
_journal_issue 2
_journal_name_full 'Dalton Transactions'
_journal_page_first 322
_journal_page_last 329
_journal_paper_doi 10.1039/b807917j
_journal_year 2009
_chemical_formula_sum 'C70 H70 B F24 Ga3 Ru'
_chemical_formula_weight 1688.30
_chemical_name_systematic
;
?
;
_space_group_IT_number 14
_symmetry_cell_setting monoclinic
_symmetry_space_group_name_Hall '-P 2ybc'
_symmetry_space_group_name_H-M 'P 1 21/c 1'
_atom_sites_solution_hydrogens geom
_atom_sites_solution_primary direct
_atom_sites_solution_secondary difmap
_audit_creation_method SHELXL-97
_cell_angle_alpha 90.00
_cell_angle_beta 96.276(3)
_cell_angle_gamma 90.00
_cell_formula_units_Z 4
_cell_length_a 12.3213(4)
_cell_length_b 15.2459(5)
_cell_length_c 38.0827(18)
_cell_measurement_reflns_used 200
_cell_measurement_temperature 113(2)
_cell_measurement_theta_max 27.56
_cell_measurement_theta_min 2.86
_cell_volume 7110.9(5)
_computing_cell_refinement
;
CrysAlis RED, Oxford Diffraction Ltd.,
Version 1.170.32 (release 06.06.2003 CrysAlis170 VC++)
(compiled Jun 6 2003,13:53:32)
;
_computing_data_collection
;
CrysAlis CCD, Oxford Diffraction Ltd.,
Version 1.170.32 (release 06.06.2003 CrysAlis170 VC++)
(compiled Jun 6 2003,13:53:32)
;
_computing_data_reduction
;
CrysAlis RED, Oxford Diffraction Ltd.,
Version 1.170.32 (release 06.06.2003 CrysAlis170 VC++)
(compiled Jun 6 2003,13:53:32)
;
_computing_structure_refinement 'SHELXL-97 (Sheldrick, 1997)'
_computing_structure_solution 'SHELXS-97 (Sheldrick, 1990)'
_diffrn_ambient_temperature 113(2)
_diffrn_detector_area_resol_mean 'not measured'
_diffrn_measured_fraction_theta_full 0.993
_diffrn_measured_fraction_theta_max 0.993
_diffrn_measurement_device_type 'not measured'
_diffrn_measurement_method 'not measured'
_diffrn_radiation_monochromator graphite
_diffrn_radiation_source 'fine-focus sealed tube'
_diffrn_radiation_type MoK\a
_diffrn_radiation_wavelength 0.71073
_diffrn_reflns_av_R_equivalents 0.0828
_diffrn_reflns_av_sigmaI/netI 0.1109
_diffrn_reflns_limit_h_max 16
_diffrn_reflns_limit_h_min -14
_diffrn_reflns_limit_k_max 19
_diffrn_reflns_limit_k_min -19
_diffrn_reflns_limit_l_max 49
_diffrn_reflns_limit_l_min -49
_diffrn_reflns_number 69067
_diffrn_reflns_theta_full 27.56
_diffrn_reflns_theta_max 27.56
_diffrn_reflns_theta_min 2.86
_diffrn_standards_decay_% 'not measured'
_diffrn_standards_interval_count 'not measured'
_diffrn_standards_interval_time 'not measured'
_diffrn_standards_number 'not measured'
_exptl_absorpt_coefficient_mu 1.436
_exptl_absorpt_correction_T_max 0.771
_exptl_absorpt_correction_T_min 0.683
_exptl_absorpt_correction_type empirical
_exptl_absorpt_process_details sadabs
_exptl_crystal_colour white
_exptl_crystal_density_diffrn 1.577
_exptl_crystal_density_meas ?
_exptl_crystal_density_method .
_exptl_crystal_description needles
_exptl_crystal_F_000 3392
_exptl_crystal_size_max 0.25
_exptl_crystal_size_mid 0.15
_exptl_crystal_size_min 0.10
_refine_diff_density_max 1.304
_refine_diff_density_min -1.458
_refine_diff_density_rms 0.126
_refine_ls_extinction_method none
_refine_ls_goodness_of_fit_ref 1.120
_refine_ls_hydrogen_treatment mixed
_refine_ls_matrix_type full
_refine_ls_number_parameters 924
_refine_ls_number_reflns 16319
_refine_ls_number_restraints 0
_refine_ls_restrained_S_all 1.120
_refine_ls_R_factor_all 0.1432
_refine_ls_R_factor_gt 0.0933
_refine_ls_shift/su_max 0.000
_refine_ls_shift/su_mean 0.000
_refine_ls_structure_factor_coef Fsqd
_refine_ls_weighting_details 'calc w=1/[\s^2^(Fo^2^)+(0.0000P)^2^+64.2739P] where P=(Fo^2^+2Fc^2^)/3'
_refine_ls_weighting_scheme calc
_refine_ls_wR_factor_gt 0.1532
_refine_ls_wR_factor_ref 0.1629
_reflns_number_gt 9866
_reflns_number_total 16319
_reflns_threshold_expression >2sigma(I)
_cod_data_source_file b807917j.txt
_cod_data_source_block 1
_cod_depositor_comments
;
The following automatic conversions were performed:
'_symmetry_cell_setting' value 'Monoclinic' changed to 'monoclinic'
according to '/home/saulius/struct/CIF-dictionaries/cif_core.dic'
dictionary named 'cif_core.dic' version 2.4.1 from 2010-06-29.

Automatic conversion script
Id: cif_fix_enum 1527 2010-12-29 10:47:43Z saulius 
;
_cod_original_sg_symbol_H-M P2(1)/c
_cod_database_code 7000273

loop_
_symmetry_equiv_pos_as_xyz
'x, y, z'
'-x, y+1/2, -z+1/2'
'-x, -y, -z'
'x, -y-1/2, z-1/2'

loop_
_atom_site_label
_atom_site_type_symbol
_atom_site_fract_x
_atom_site_fract_y
_atom_site_fract_z
_atom_site_U_iso_or_equiv
_atom_site_adp_type
_atom_site_occupancy
_atom_site_symmetry_multiplicity
_atom_site_calc_flag
_atom_site_refinement_flags
_atom_site_disorder_assembly
_atom_site_disorder_group
Ru1 Ru 0.62076(4) 0.15690(4) 0.111880(16) 0.02116(13) Uani 1 1 d . . .
Ga1 Ga 0.55654(7) 0.01019(5) 0.12120(2) 0.0297(2) Uani 1 1 d . . .
Ga2 Ga 0.43579(6) 0.20625(5) 0.09787(2) 0.0267(2) Uani 1 1 d . . .
Ga3 Ga 0.61359(7) 0.19102(6) 0.17369(2) 0.0280(2) Uani 1 1 d . . .
B1 B 0.0752(6) 0.6373(5) 0.1255(2) 0.0217(17) Uani 1 1 d . . .
F1 F -0.2009(4) 0.7044(4) 0.21804(14) 0.0600(16) Uani 1 1 d . . .
F2 F -0.2476(4) 0.5762(4) 0.23004(18) 0.077(2) Uani 1 1 d . . .
F3 F -0.1304(4) 0.6429(4) 0.26453(13) 0.0700(19) Uani 1 1 d . . .
F4 F 0.0460(4) 0.3212(3) 0.19644(15) 0.0530(14) Uani 1 1 d . . .
F5 F 0.2020(4) 0.3769(3) 0.21170(13) 0.0437(12) Uani 1 1 d . . .
F6 F 0.0867(5) 0.3674(4) 0.24952(13) 0.0692(18) Uani 1 1 d . . .
F7 F -0.0408(5) 0.9684(4) 0.18405(15) 0.0732(18) Uani 1 1 d . . .
F8 F 0.1236(5) 0.9333(4) 0.19601(15) 0.077(2) Uani 1 1 d . . .
F9 F 0.0777(7) 1.0380(4) 0.15990(16) 0.106(3) Uani 1 1 d . . .
F13 F -0.3416(4) 0.5199(4) 0.09066(15) 0.0654(17) Uani 1 1 d . . .
F14 F -0.3204(4) 0.6318(4) 0.0599(2) 0.096(3) Uani 1 1 d . . .
F15 F -0.3467(4) 0.5059(5) 0.03536(15) 0.074(2) Uani 1 1 d . . .
F16 F 0.1337(4) 0.4043(3) 0.02461(13) 0.0443(12) Uani 1 1 d . . .
F17 F 0.0499(4) 0.3095(3) 0.05314(13) 0.0480(13) Uani 1 1 d . . .
F18 F -0.0248(4) 0.3591(4) 0.00345(14) 0.0566(15) Uani 1 1 d . . .
F19 F 0.4781(4) 0.7000(6) 0.04351(16) 0.096(3) Uani 1 1 d . . .
F20 F 0.3216(5) 0.7519(4) 0.03253(14) 0.0621(16) Uani 1 1 d . . .
F21 F 0.3400(7) 0.6192(4) 0.02221(15) 0.099(3) Uani 1 1 d . . .
F22 F 0.4968(5) 0.6739(4) 0.19706(15) 0.0771(19) Uani 1 1 d . . .
F23 F 0.4690(6) 0.5403(4) 0.19098(18) 0.092(2) Uani 1 1 d . . .
F24 F 0.5841(5) 0.6031(8) 0.16301(16) 0.153(5) Uani 1 1 d . . .
F10 F 0.050(4) 0.959(3) 0.0333(7) 0.116(19) Uani 0.46(5) 1 d P A 1
F11 F -0.014(4) 0.8376(16) 0.0157(5) 0.088(15) Uani 0.46(5) 1 d P A 1
F12 F -0.1125(19) 0.933(3) 0.0313(5) 0.080(11) Uani 0.46(5) 1 d P A 1
F101 F 0.0747(13) 0.899(2) 0.0258(5) 0.078(10) Uani 0.54(5) 1 d P A 2
F111 F -0.077(2) 0.8434(19) 0.0211(6) 0.090(12) Uani 0.54(5) 1 d P A 2
F121 F -0.056(4) 0.9727(13) 0.0381(5) 0.087(11) Uani 0.54(5) 1 d P A 2
C1 C 0.4852(7) -0.1166(5) 0.1389(3) 0.044(2) Uani 1 1 d . . .
C2 C 0.4287(6) -0.0942(5) 0.1061(3) 0.038(2) Uani 1 1 d . . .
C3 C 0.5015(7) -0.0961(6) 0.0796(2) 0.043(2) Uani 1 1 d . . .
C5 C 0.5986(7) -0.1339(5) 0.1325(3) 0.041(2) Uani 1 1 d . . .
C4 C 0.6021(7) -0.1212(5) 0.0960(3) 0.041(2) Uani 1 1 d . . .
C6 C 0.4288(11) -0.1294(7) 0.1718(3) 0.078(4) Uani 1 1 d . . .
H6A H 0.4059 -0.1908 0.1733 0.118 Uiso 1 1 calc R . .
H6B H 0.3645 -0.0912 0.1708 0.118 Uiso 1 1 calc R . .
H6C H 0.4792 -0.1146 0.1927 0.118 Uiso 1 1 calc R . .
C7 C 0.3071(7) -0.0809(6) 0.0988(3) 0.066(3) Uani 1 1 d . . .
H7A H 0.2717 -0.1372 0.0926 0.099 Uiso 1 1 calc R . .
H7B H 0.2916 -0.0396 0.0792 0.099 Uiso 1 1 calc R . .
H7C H 0.2789 -0.0572 0.1200 0.099 Uiso 1 1 calc R . .
C8 C 0.4756(9) -0.0710(7) 0.0406(3) 0.067(3) Uani 1 1 d . . .
H8A H 0.4532 -0.1235 0.0268 0.101 Uiso 1 1 calc R . .
H8B H 0.5408 -0.0458 0.0319 0.101 Uiso 1 1 calc R . .
H8C H 0.4164 -0.0278 0.0381 0.101 Uiso 1 1 calc R . .
C9 C 0.7056(8) -0.1377(7) 0.0781(3) 0.074(4) Uani 1 1 d . . .
H9A H 0.7062 -0.1987 0.0699 0.110 Uiso 1 1 calc R . .
H9B H 0.7699 -0.1270 0.0950 0.110 Uiso 1 1 calc R . .
H9C H 0.7068 -0.0981 0.0579 0.110 Uiso 1 1 calc R . .
C10 C 0.6861(10) -0.1680(7) 0.1589(3) 0.089(4) Uani 1 1 d . . .
H10A H 0.6865 -0.2323 0.1580 0.134 Uiso 1 1 calc R . .
H10B H 0.6725 -0.1488 0.1826 0.134 Uiso 1 1 calc R . .
H10C H 0.7569 -0.1456 0.1535 0.134 Uiso 1 1 calc R . .
C11 C 0.3597(6) 0.3270(5) 0.0674(2) 0.0300(18) Uani 1 1 d . . .
C12 C 0.3193(6) 0.2493(5) 0.05039(19) 0.0288(17) Uani 1 1 d . . .
C13 C 0.2607(6) 0.2008(5) 0.0748(2) 0.0268(16) Uani 1 1 d . . .
C14 C 0.2680(5) 0.2518(5) 0.1069(2) 0.0293(17) Uani 1 1 d . . .
C15 C 0.3284(5) 0.3266(5) 0.1022(2) 0.0295(18) Uani 1 1 d . . .
C16 C 0.4198(7) 0.3991(6) 0.0505(3) 0.050(3) Uani 1 1 d . . .
H16A H 0.3671 0.4417 0.0394 0.076 Uiso 1 1 calc R . .
H16B H 0.4617 0.3740 0.0325 0.076 Uiso 1 1 calc R . .
H16C H 0.4696 0.4286 0.0686 0.076 Uiso 1 1 calc R . .
C17 C 0.3279(8) 0.2231(6) 0.0129(2) 0.050(2) Uani 1 1 d . . .
H17A H 0.2683 0.2502 -0.0026 0.076 Uiso 1 1 calc R . .
H17B H 0.3228 0.1592 0.0107 0.076 Uiso 1 1 calc R . .
H17C H 0.3981 0.2429 0.0059 0.076 Uiso 1 1 calc R . .
C18 C 0.1897(7) 0.1228(5) 0.0665(2) 0.042(2) Uani 1 1 d . . .
H18A H 0.1166 0.1422 0.0568 0.063 Uiso 1 1 calc R . .
H18B H 0.1845 0.0888 0.0881 0.063 Uiso 1 1 calc R . .
H18C H 0.2211 0.0861 0.0490 0.063 Uiso 1 1 calc R . .
C19 C 0.2101(7) 0.2273(7) 0.1386(2) 0.051(3) Uani 1 1 d . . .
H19A H 0.1379 0.2549 0.1366 0.076 Uiso 1 1 calc R . .
H19B H 0.2532 0.2476 0.1602 0.076 Uiso 1 1 calc R . .
H19C H 0.2018 0.1634 0.1395 0.076 Uiso 1 1 calc R . .
C20 C 0.3544(7) 0.4013(6) 0.1284(3) 0.051(3) Uani 1 1 d . . .
H20A H 0.2962 0.4454 0.1252 0.077 Uiso 1 1 calc R . .
H20B H 0.4240 0.4284 0.1242 0.077 Uiso 1 1 calc R . .
H20C H 0.3595 0.3783 0.1525 0.077 Uiso 1 1 calc R . .
C21 C 0.7175(6) 0.1941(6) 0.22834(19) 0.036(2) Uani 1 1 d . . .
C22 C 0.6478(7) 0.1195(6) 0.2265(2) 0.040(2) Uani 1 1 d . . .
C23 C 0.5383(6) 0.1494(6) 0.2224(2) 0.038(2) Uani 1 1 d . . .
C24 C 0.5395(6) 0.2423(6) 0.22126(19) 0.038(2) Uani 1 1 d . . .
C25 C 0.6512(7) 0.2703(6) 0.2245(2) 0.038(2) Uani 1 1 d . . .
C26 C 0.8404(7) 0.1900(8) 0.2346(3) 0.069(3) Uani 1 1 d . . .
H26A H 0.8635 0.1915 0.2601 0.104 Uiso 1 1 calc R . .
H26B H 0.8717 0.2403 0.2233 0.104 Uiso 1 1 calc R . .
H26C H 0.8660 0.1355 0.2246 0.104 Uiso 1 1 calc R . .
C27 C 0.6834(10) 0.0247(7) 0.2292(3) 0.072(3) Uani 1 1 d . . .
H27A H 0.6929 0.0068 0.2540 0.108 Uiso 1 1 calc R . .
H27B H 0.7528 0.0180 0.2191 0.108 Uiso 1 1 calc R . .
H27C H 0.6278 -0.0122 0.2161 0.108 Uiso 1 1 calc R . .
C28 C 0.4377(8) 0.0920(8) 0.2196(3) 0.075(4) Uani 1 1 d . . .
H28A H 0.4163 0.0813 0.2433 0.113 Uiso 1 1 calc R . .
H28B H 0.4536 0.0360 0.2086 0.113 Uiso 1 1 calc R . .
H28C H 0.3780 0.1215 0.2051 0.113 Uiso 1 1 calc R . .
C29 C 0.4411(9) 0.3017(8) 0.2208(3) 0.081(4) Uani 1 1 d . . .
H29A H 0.4263 0.3137 0.2451 0.122 Uiso 1 1 calc R . .
H29B H 0.3776 0.2728 0.2080 0.122 Uiso 1 1 calc R . .
H29C H 0.4557 0.3569 0.2090 0.122 Uiso 1 1 calc R . .
C30 C 0.6901(10) 0.3645(6) 0.2271(3) 0.076(4) Uani 1 1 d . . .
H30A H 0.6980 0.3828 0.2520 0.114 Uiso 1 1 calc R . .
H30B H 0.6368 0.4023 0.2135 0.114 Uiso 1 1 calc R . .
H30C H 0.7608 0.3692 0.2177 0.114 Uiso 1 1 calc R . .
C31 C 0.7722(6) 0.0957(5) 0.0964(2) 0.035(2) Uani 1 1 d . . .
H31A H 0.7711 0.0301 0.0970 0.042 Uiso 1 1 calc R . .
C32 C 0.8037(7) 0.1330(6) 0.0623(2) 0.048(2) Uani 1 1 d . . .
H32A H 0.7672 0.0986 0.0424 0.058 Uiso 1 1 calc R . .
H32B H 0.8835 0.1264 0.0620 0.058 Uiso 1 1 calc R . .
C33 C 0.7735(7) 0.2303(6) 0.0568(2) 0.047(2) Uani 1 1 d . . .
H33A H 0.8368 0.2668 0.0659 0.056 Uiso 1 1 calc R . .
H33B H 0.7581 0.2418 0.0311 0.056 Uiso 1 1 calc R . .
C34 C 0.6751(6) 0.2577(5) 0.0749(2) 0.0347(19) Uani 1 1 d . . .
H34A H 0.6143 0.2836 0.0586 0.042 Uiso 1 1 calc R . .
C35 C 0.6865(5) 0.2943(5) 0.1087(2) 0.0300(18) Uani 1 1 d . . .
H35A H 0.6324 0.3415 0.1123 0.036 Uiso 1 1 calc R . .
C36 C 0.7950(7) 0.3045(6) 0.1308(3) 0.053(2) Uani 1 1 d . . .
H36A H 0.7818 0.3247 0.1547 0.063 Uiso 1 1 calc R . .
H36B H 0.8374 0.3506 0.1201 0.063 Uiso 1 1 calc R . .
C37 C 0.8636(6) 0.2205(6) 0.1345(2) 0.047(2) Uani 1 1 d . . .
H37A H 0.9049 0.2198 0.1583 0.056 Uiso 1 1 calc R . .
H37B H 0.9174 0.2226 0.1170 0.056 Uiso 1 1 calc R . .
C38 C 0.7990(5) 0.1334(6) 0.1293(2) 0.035(2) Uani 1 1 d . . .
H38A H 0.8137 0.0905 0.1491 0.041 Uiso 1 1 calc R . .
C39 C 0.0433(5) 0.7411(4) 0.11919(18) 0.0192(15) Uani 1 1 d . . .
C40 C 0.0153(5) 0.7748(4) 0.08481(18) 0.0207(15) Uani 1 1 d . . .
H40A H 0.0032 0.7348 0.0656 0.025 Uiso 1 1 calc R . .
C41 C 0.0046(5) 0.8643(4) 0.07791(18) 0.0208(15) Uani 1 1 d . A .
C42 C 0.0159(6) 0.9244(5) 0.10540(19) 0.0247(16) Uani 1 1 d . . .
H42A H 0.0066 0.9853 0.1008 0.030 Uiso 1 1 calc R . .
C43 C 0.0408(6) 0.8941(5) 0.13947(19) 0.0236(16) Uani 1 1 d . . .
C44 C 0.0571(5) 0.8053(5) 0.14603(19) 0.0243(16) Uani 1 1 d . . .
H44A H 0.0784 0.7869 0.1696 0.029 Uiso 1 1 calc R . .
C45 C -0.0157(7) 0.8954(5) 0.0402(2) 0.0334(19) Uani 1 1 d . . .
C46 C 0.0528(7) 0.9585(5) 0.1694(2) 0.037(2) Uani 1 1 d . . .
C47 C 0.0430(5) 0.5974(4) 0.16314(18) 0.0195(15) Uani 1 1 d . . .
C48 C 0.0860(5) 0.5167(4) 0.17556(18) 0.0211(15) Uani 1 1 d . . .
H48A H 0.1414 0.4901 0.1637 0.025 Uiso 1 1 calc R . .
C49 C 0.0509(5) 0.4738(4) 0.20469(18) 0.0210(15) Uani 1 1 d . . .
C50 C -0.0295(5) 0.5115(5) 0.22318(18) 0.0220(15) Uani 1 1 d . . .
H50A H -0.0527 0.4836 0.2434 0.026 Uiso 1 1 calc R . .
C51 C -0.0739(5) 0.5904(5) 0.21117(18) 0.0214(15) Uani 1 1 d . . .
C52 C -0.0390(5) 0.6327(5) 0.18186(18) 0.0222(16) Uani 1 1 d . . .
H52A H -0.0717 0.6870 0.1744 0.027 Uiso 1 1 calc R . .
C53 C 0.0962(6) 0.3852(5) 0.2158(2) 0.0302(18) Uani 1 1 d . . .
C54 C -0.1622(6) 0.6296(5) 0.2306(2) 0.0270(17) Uani 1 1 d . . .
C55 C 0.0058(5) 0.5751(5) 0.09582(18) 0.0210(15) Uani 1 1 d . . .
C56 C 0.0487(6) 0.5068(5) 0.07634(18) 0.0243(16) Uani 1 1 d . . .
H56A H 0.1252 0.4967 0.0795 0.029 Uiso 1 1 calc R . .
C57 C -0.0154(6) 0.4543(5) 0.05297(19) 0.0244(16) Uani 1 1 d . . .
C58 C -0.1285(6) 0.4669(5) 0.04750(19) 0.0249(16) Uani 1 1 d . . .
H58A H -0.1733 0.4315 0.0313 0.030 Uiso 1 1 calc R . .
C59 C -0.1729(5) 0.5324(5) 0.06649(19) 0.0230(16) Uani 1 1 d . . .
C60 C -0.1085(5) 0.5851(5) 0.08984(19) 0.0231(16) Uani 1 1 d . . .
H60A H -0.1425 0.6296 0.1023 0.028 Uiso 1 1 calc R . .
C61 C 0.0344(6) 0.3830(5) 0.0333(2) 0.0326(18) Uani 1 1 d . . .
C62 C -0.2938(6) 0.5473(5) 0.0623(2) 0.0349(19) Uani 1 1 d . . .
C63 C 0.2068(5) 0.6354(4) 0.12136(18) 0.0208(15) Uani 1 1 d . . .
C64 C 0.2401(5) 0.6522(5) 0.08794(19) 0.0261(16) Uani 1 1 d . . .
H64A H 0.1857 0.6593 0.0685 0.031 Uiso 1 1 calc R . .
C65 C 0.3483(6) 0.6590(5) 0.08203(19) 0.0266(16) Uani 1 1 d . . .
C66 C 0.4308(5) 0.6468(5) 0.10955(19) 0.0256(16) Uani 1 1 d . . .
H66A H 0.5054 0.6500 0.1055 0.031 Uiso 1 1 calc R . .
C67 C 0.4014(5) 0.6298(5) 0.1429(2) 0.0257(16) Uani 1 1 d . . .
C68 C 0.2922(5) 0.6247(5) 0.14889(19) 0.0238(16) Uani 1 1 d . . .
H68A H 0.2747 0.6138 0.1722 0.029 Uiso 1 1 calc R . .
C69 C 0.3749(6) 0.6794(6) 0.0455(2) 0.040(2) Uani 1 1 d . . .
C70 C 0.4886(6) 0.6121(6) 0.1730(2) 0.035(2) Uani 1 1 d . . .
H1 H 0.584(5) 0.110(4) 0.0755(17) 0.019(18) Uiso 1 1 d . . .

loop_
_atom_site_aniso_label
_atom_site_aniso_U_11
_atom_site_aniso_U_22
_atom_site_aniso_U_33
_atom_site_aniso_U_23
_atom_site_aniso_U_13
_atom_site_aniso_U_12
Ru1 0.0161(3) 0.0208(3) 0.0266(3) 0.0016(3) 0.0026(2) 0.0007(2)
Ga1 0.0259(4) 0.0190(4) 0.0447(5) 0.0001(4) 0.0066(4) -0.0005(4)
Ga2 0.0169(4) 0.0255(5) 0.0375(5) 0.0035(4) 0.0026(3) 0.0035(3)
Ga3 0.0270(4) 0.0317(5) 0.0256(4) -0.0002(4) 0.0048(3) -0.0015(4)
B1 0.019(4) 0.022(4) 0.024(4) 0.000(3) 0.005(3) 0.006(3)
F1 0.069(4) 0.057(3) 0.062(3) 0.023(3) 0.042(3) 0.039(3)
F2 0.045(3) 0.071(4) 0.123(6) -0.033(4) 0.055(3) -0.020(3)
F3 0.064(4) 0.118(5) 0.028(3) -0.011(3) 0.007(3) 0.045(4)
F4 0.053(3) 0.023(3) 0.080(4) -0.003(3) -0.005(3) -0.006(2)
F5 0.037(3) 0.036(3) 0.059(3) 0.009(2) 0.005(2) 0.010(2)
F6 0.118(5) 0.056(4) 0.040(3) 0.029(3) 0.036(3) 0.046(3)
F7 0.082(4) 0.085(5) 0.056(4) -0.027(3) 0.023(3) 0.019(4)
F8 0.083(4) 0.079(4) 0.062(4) -0.047(3) -0.029(3) 0.030(4)
F9 0.231(9) 0.037(4) 0.056(4) -0.019(3) 0.045(5) -0.062(5)
F13 0.027(3) 0.104(5) 0.067(4) -0.001(4) 0.018(3) 0.005(3)
F14 0.028(3) 0.037(3) 0.218(8) 0.022(4) -0.008(4) 0.006(2)
F15 0.021(2) 0.133(6) 0.067(4) -0.038(4) -0.006(2) 0.001(3)
F16 0.037(3) 0.047(3) 0.052(3) -0.010(2) 0.020(2) 0.005(2)
F17 0.052(3) 0.031(3) 0.062(3) 0.001(3) 0.010(3) 0.013(2)
F18 0.051(3) 0.062(4) 0.052(3) -0.032(3) -0.012(3) 0.019(3)
F19 0.040(3) 0.186(8) 0.069(4) 0.055(5) 0.033(3) 0.004(4)
F20 0.074(4) 0.066(4) 0.048(3) 0.023(3) 0.017(3) 0.008(3)
F21 0.210(8) 0.056(4) 0.044(4) -0.014(3) 0.067(5) -0.034(5)
F22 0.112(5) 0.062(4) 0.048(3) -0.018(3) -0.032(3) 0.007(4)
F23 0.101(5) 0.055(4) 0.104(5) 0.026(4) -0.068(4) -0.011(4)
F24 0.026(3) 0.390(15) 0.041(4) -0.008(6) -0.007(3) 0.048(5)
F10 0.14(3) 0.15(3) 0.048(14) 0.064(18) -0.041(16) -0.11(3)
F11 0.21(4) 0.037(13) 0.021(7) 0.004(7) 0.018(16) 0.04(2)
F12 0.057(12) 0.14(3) 0.039(10) 0.008(13) -0.017(8) 0.060(13)
F101 0.041(8) 0.15(2) 0.051(9) 0.044(13) 0.030(7) 0.011(12)
F111 0.117(18) 0.11(2) 0.034(12) 0.032(12) -0.040(11) -0.065(17)
F121 0.18(3) 0.044(11) 0.032(8) 0.016(7) 0.002(14) 0.051(14)
C1 0.045(5) 0.021(4) 0.068(7) 0.009(4) 0.013(5) -0.008(4)
C2 0.025(4) 0.015(4) 0.075(7) 0.002(4) 0.006(4) -0.004(3)
C3 0.043(5) 0.028(5) 0.056(6) 0.000(4) -0.006(4) -0.009(4)
C5 0.043(5) 0.014(4) 0.062(6) 0.001(4) -0.012(4) 0.008(3)
C4 0.036(5) 0.026(5) 0.061(6) -0.010(4) 0.002(4) -0.001(4)
C6 0.127(11) 0.038(6) 0.075(8) 0.012(6) 0.033(8) -0.016(7)
C7 0.032(5) 0.041(6) 0.123(10) 0.008(6) 0.006(6) -0.012(4)
C8 0.083(8) 0.065(7) 0.049(7) -0.007(6) -0.013(6) -0.013(6)
C9 0.051(6) 0.068(8) 0.107(10) -0.036(7) 0.030(6) -0.002(6)
C10 0.089(9) 0.045(7) 0.121(11) 0.010(7) -0.047(8) 0.006(6)
C11 0.019(3) 0.020(4) 0.049(5) 0.006(3) -0.006(3) 0.003(3)
C12 0.026(4) 0.038(5) 0.023(4) 0.006(3) 0.006(3) 0.003(3)
C13 0.023(4) 0.018(4) 0.038(4) 0.005(3) -0.002(3) -0.002(3)
C14 0.017(3) 0.038(5) 0.033(4) -0.003(4) 0.005(3) 0.010(3)
C15 0.019(3) 0.019(4) 0.049(5) -0.010(3) -0.007(3) 0.002(3)
C16 0.034(5) 0.035(5) 0.080(7) 0.023(5) -0.003(5) -0.011(4)
C17 0.054(6) 0.057(6) 0.042(5) -0.005(5) 0.012(4) -0.002(5)
C18 0.036(5) 0.036(5) 0.052(6) -0.001(4) -0.002(4) -0.004(4)
C19 0.040(5) 0.078(7) 0.036(5) -0.004(5) 0.012(4) 0.003(5)
C20 0.037(5) 0.036(5) 0.075(7) -0.019(5) -0.015(5) 0.008(4)
C21 0.026(4) 0.059(6) 0.022(4) 0.001(4) -0.003(3) 0.009(4)
C22 0.045(5) 0.043(5) 0.033(5) 0.009(4) 0.009(4) 0.003(4)
C23 0.032(4) 0.055(6) 0.029(4) -0.001(4) 0.015(3) 0.000(4)
C24 0.036(4) 0.057(6) 0.018(4) -0.009(4) -0.004(3) 0.024(4)
C25 0.046(5) 0.045(5) 0.021(4) -0.010(4) -0.009(4) 0.004(4)
C26 0.032(5) 0.130(11) 0.043(6) 0.012(6) -0.004(4) 0.005(6)
C27 0.097(9) 0.056(7) 0.063(7) 0.022(6) 0.011(7) 0.011(6)
C28 0.056(6) 0.119(10) 0.055(7) 0.003(7) 0.026(5) -0.038(7)
C29 0.071(7) 0.120(11) 0.048(6) -0.029(7) -0.012(5) 0.056(7)
C30 0.127(11) 0.042(6) 0.054(7) -0.016(5) -0.014(7) -0.025(7)
C31 0.021(4) 0.035(5) 0.052(6) 0.003(4) 0.014(4) 0.012(3)
C32 0.036(5) 0.062(7) 0.051(6) -0.005(5) 0.022(4) 0.002(4)
C33 0.039(5) 0.068(7) 0.037(5) 0.013(5) 0.016(4) 0.001(5)
C34 0.028(4) 0.031(5) 0.045(5) 0.015(4) 0.002(4) 0.003(3)
C35 0.016(3) 0.017(4) 0.059(5) -0.002(4) 0.009(3) -0.004(3)
C36 0.050(6) 0.051(6) 0.058(6) -0.003(5) 0.010(5) -0.020(5)
C37 0.022(4) 0.067(7) 0.050(6) 0.006(5) 0.001(4) -0.013(4)
C38 0.006(3) 0.058(6) 0.039(5) 0.023(4) 0.001(3) 0.002(3)
C39 0.014(3) 0.023(4) 0.022(4) 0.003(3) 0.005(3) 0.000(3)
C40 0.021(3) 0.018(4) 0.023(4) -0.002(3) 0.006(3) -0.003(3)
C41 0.021(3) 0.020(4) 0.021(4) 0.004(3) 0.003(3) 0.004(3)
C42 0.028(4) 0.021(4) 0.026(4) 0.002(3) 0.006(3) 0.002(3)
C43 0.025(4) 0.019(4) 0.029(4) -0.002(3) 0.011(3) -0.001(3)
C44 0.023(4) 0.029(4) 0.022(4) 0.000(3) 0.006(3) -0.006(3)
C45 0.036(5) 0.031(5) 0.032(5) 0.007(4) -0.001(4) -0.001(4)
C46 0.051(5) 0.032(5) 0.029(5) -0.009(4) 0.009(4) -0.008(4)
C47 0.016(3) 0.019(4) 0.022(4) -0.001(3) -0.001(3) 0.000(3)
C48 0.012(3) 0.021(4) 0.030(4) -0.003(3) 0.003(3) 0.001(3)
C49 0.021(3) 0.017(4) 0.024(4) 0.002(3) 0.001(3) -0.003(3)
C50 0.022(3) 0.022(4) 0.022(4) 0.004(3) 0.002(3) -0.007(3)
C51 0.014(3) 0.028(4) 0.022(4) -0.002(3) 0.001(3) 0.001(3)
C52 0.016(3) 0.022(4) 0.028(4) 0.002(3) 0.000(3) 0.002(3)
C53 0.032(4) 0.031(4) 0.028(4) 0.005(4) 0.007(3) 0.002(4)
C54 0.026(4) 0.027(4) 0.030(4) 0.002(3) 0.008(3) -0.002(3)
C55 0.016(3) 0.026(4) 0.021(4) 0.006(3) 0.004(3) 0.001(3)
C56 0.021(3) 0.023(4) 0.029(4) 0.007(3) 0.005(3) 0.005(3)
C57 0.026(4) 0.023(4) 0.024(4) 0.002(3) 0.000(3) 0.002(3)
C58 0.032(4) 0.019(4) 0.023(4) 0.002(3) 0.002(3) -0.001(3)
C59 0.015(3) 0.024(4) 0.029(4) 0.008(3) 0.000(3) 0.006(3)
C60 0.023(4) 0.018(4) 0.030(4) 0.004(3) 0.009(3) 0.001(3)
C61 0.025(4) 0.033(5) 0.039(5) -0.003(4) 0.001(4) -0.003(3)
C62 0.022(4) 0.030(5) 0.051(6) -0.002(4) -0.002(4) -0.002(3)
C63 0.021(3) 0.016(4) 0.026(4) 0.001(3) 0.007(3) 0.000(3)
C64 0.021(3) 0.025(4) 0.033(4) 0.008(3) 0.005(3) 0.002(3)
C65 0.027(4) 0.020(4) 0.034(4) 0.005(3) 0.012(3) -0.002(3)
C66 0.014(3) 0.023(4) 0.041(4) -0.001(3) 0.006(3) -0.005(3)
C67 0.017(3) 0.025(4) 0.036(4) -0.004(3) 0.002(3) -0.002(3)
C68 0.019(3) 0.025(4) 0.028(4) 0.003(3) 0.001(3) 0.001(3)
C69 0.028(4) 0.054(6) 0.039(5) 0.012(4) 0.012(4) 0.008(4)
C70 0.021(4) 0.043(5) 0.039(5) -0.014(4) -0.001(3) -0.008(4)

loop_
_atom_type_symbol
_atom_type_description
_atom_type_scat_dispersion_real
_atom_type_scat_dispersion_imag
_atom_type_scat_source
C C 0.0033 0.0016 'International Tables Vol C Tables 4.2.6.8 and 6.1.1.4'
H H 0.0000 0.0000 'International Tables Vol C Tables 4.2.6.8 and 6.1.1.4'
B B 0.0013 0.0007 'International Tables Vol C Tables 4.2.6.8 and 6.1.1.4'
F F 0.0171 0.0103 'International Tables Vol C Tables 4.2.6.8 and 6.1.1.4'
Ga Ga 0.2307 1.6083 'International Tables Vol C Tables 4.2.6.8 and 6.1.1.4'
Ru Ru -1.2594 0.8363 'International Tables Vol C Tables 4.2.6.8 and 6.1.1.4'

loop_
_geom_angle_atom_site_label_1
_geom_angle_atom_site_label_2
_geom_angle_atom_site_label_3
_geom_angle
_geom_angle_site_symmetry_1
_geom_angle_site_symmetry_3
_geom_angle_publ_flag
C31 Ru1 C34 78.7(3) . . ?
C31 Ru1 C38 36.0(3) . . ?
C34 Ru1 C38 86.8(3) . . ?
C31 Ru1 C35 93.4(3) . . ?
C34 Ru1 C35 36.3(3) . . ?
C38 Ru1 C35 79.6(3) . . ?
C31 Ru1 Ga2 151.1(2) . . ?
C34 Ru1 Ga2 89.2(2) . . ?
C38 Ru1 Ga2 170.2(2) . . ?
C35 Ru1 Ga2 92.00(18) . . ?
C31 Ru1 Ga1 87.0(2) . . ?
C34 Ru1 Ga1 148.8(2) . . ?
C38 Ru1 Ga1 97.7(2) . . ?
C35 Ru1 Ga1 174.5(2) . . ?
Ga2 Ru1 Ga1 90.26(3) . . ?
C31 Ru1 Ga3 117.9(2) . . ?
C34 Ru1 Ga3 120.7(2) . . ?
C38 Ru1 Ga3 83.5(2) . . ?
C35 Ru1 Ga3 84.5(2) . . ?
Ga2 Ru1 Ga3 90.80(3) . . ?
Ga1 Ru1 Ga3 90.51(4) . . ?
C31 Ru1 H1 75(2) . . ?
C34 Ru1 H1 81(2) . . ?
C38 Ru1 H1 111(2) . . ?
C35 Ru1 H1 116(2) . . ?
Ga2 Ru1 H1 77(2) . . ?
Ga1 Ru1 H1 69(2) . . ?
Ga3 Ru1 H1 156(2) . . ?
C1 Ga1 C2 36.2(3) . . ?
C1 Ga1 C5 37.7(3) . . ?
C2 Ga1 C5 60.7(3) . . ?
C1 Ga1 C3 60.7(3) . . ?
C2 Ga1 C3 36.1(3) . . ?
C5 Ga1 C3 60.0(3) . . ?
C1 Ga1 C4 60.2(3) . . ?
C2 Ga1 C4 58.8(3) . . ?
C5 Ga1 C4 35.7(3) . . ?
C3 Ga1 C4 34.6(3) . . ?
C1 Ga1 Ru1 169.4(2) . . ?
C2 Ga1 Ru1 147.5(2) . . ?
C5 Ga1 Ru1 147.9(2) . . ?
C3 Ga1 Ru1 128.7(2) . . ?
C4 Ga1 Ru1 130.0(2) . . ?
C13 Ga2 C14 37.5(3) . . ?
C13 Ga2 C12 37.2(3) . . ?
C14 Ga2 C12 61.4(3) . . ?
C13 Ga2 C15 61.1(3) . . ?
C14 Ga2 C15 35.7(3) . . ?
C12 Ga2 C15 60.3(3) . . ?
C13 Ga2 C11 60.9(3) . . ?
C14 Ga2 C11 60.1(3) . . ?
C12 Ga2 C11 35.8(3) . . ?
C15 Ga2 C11 36.0(3) . . ?
C13 Ga2 Ru1 157.6(2) . . ?
C14 Ga2 Ru1 158.5(2) . . ?
C12 Ga2 Ru1 139.98(18) . . ?
C15 Ga2 Ru1 141.26(17) . . ?
C11 Ga2 Ru1 132.93(18) . . ?
C23 Ga3 C24 36.7(3) . . ?
C23 Ga3 C25 61.1(3) . . ?
C24 Ga3 C25 36.8(3) . . ?
C23 Ga3 C22 36.3(3) . . ?
C24 Ga3 C22 60.7(3) . . ?
C25 Ga3 C22 60.5(3) . . ?
C23 Ga3 C21 60.3(3) . . ?
C24 Ga3 C21 60.3(3) . . ?
C25 Ga3 C21 35.9(3) . . ?
C22 Ga3 C21 36.0(3) . . ?
C23 Ga3 Ru1 143.3(2) . . ?
C24 Ga3 Ru1 156.36(19) . . ?
C25 Ga3 Ru1 155.6(2) . . ?
C22 Ga3 Ru1 136.9(2) . . ?
C21 Ga3 Ru1 143.19(19) . . ?
C39 B1 C55 111.0(6) . . ?
C39 B1 C63 103.0(5) . . ?
C55 B1 C63 111.6(6) . . ?
C39 B1 C47 114.0(6) . . ?
C55 B1 C47 103.2(5) . . ?
C63 B1 C47 114.2(6) . . ?
C2 C1 C5 106.5(8) . . ?
C2 C1 C6 122.7(9) . . ?
C5 C1 C6 130.3(9) . . ?
C2 C1 Ga1 72.4(5) . . ?
C5 C1 Ga1 72.3(4) . . ?
C6 C1 Ga1 126.1(6) . . ?
C1 C2 C3 109.6(7) . . ?
C1 C2 C7 125.6(9) . . ?
C3 C2 C7 124.3(9) . . ?
C1 C2 Ga1 71.5(5) . . ?
C3 C2 Ga1 73.7(5) . . ?
C7 C2 Ga1 126.9(6) . . ?
C4 C3 C2 107.0(8) . . ?
C4 C3 C8 126.0(9) . . ?
C2 C3 C8 127.0(8) . . ?
C4 C3 Ga1 72.8(5) . . ?
C2 C3 Ga1 70.2(5) . . ?
C8 C3 Ga1 120.2(6) . . ?
C4 C5 C1 105.8(7) . . ?
C4 C5 C10 128.1(9) . . ?
C1 C5 C10 125.8(10) . . ?
C4 C5 Ga1 73.3(5) . . ?
C1 C5 Ga1 70.0(4) . . ?
C10 C5 Ga1 126.6(6) . . ?
C3 C4 C5 111.1(8) . . ?
C3 C4 C9 126.6(9) . . ?
C5 C4 C9 122.2(9) . . ?
C3 C4 Ga1 72.5(5) . . ?
C5 C4 Ga1 71.0(5) . . ?
C9 C4 Ga1 125.3(6) . . ?
C1 C6 H6A 109.5 . . ?
C1 C6 H6B 109.5 . . ?
H6A C6 H6B 109.5 . . ?
C1 C6 H6C 109.5 . . ?
H6A C6 H6C 109.5 . . ?
H6B C6 H6C 109.5 . . ?
C2 C7 H7A 109.5 . . ?
C2 C7 H7B 109.5 . . ?
H7A C7 H7B 109.5 . . ?
C2 C7 H7C 109.5 . . ?
H7A C7 H7C 109.5 . . ?
H7B C7 H7C 109.5 . . ?
C3 C8 H8A 109.5 . . ?
C3 C8 H8B 109.5 . . ?
H8A C8 H8B 109.5 . . ?
C3 C8 H8C 109.5 . . ?
H8A C8 H8C 109.5 . . ?
H8B C8 H8C 109.5 . . ?
C4 C9 H9A 109.5 . . ?
C4 C9 H9B 109.5 . . ?
H9A C9 H9B 109.5 . . ?
C4 C9 H9C 109.5 . . ?
H9A C9 H9C 109.5 . . ?
H9B C9 H9C 109.5 . . ?
C5 C10 H10A 109.5 . . ?
C5 C10 H10B 109.5 . . ?
H10A C10 H10B 109.5 . . ?
C5 C10 H10C 109.5 . . ?
H10A C10 H10C 109.5 . . ?
H10B C10 H10C 109.5 . . ?
C12 C11 C15 107.8(6) . . ?
C12 C11 C16 125.5(8) . . ?
C15 C11 C16 126.6(7) . . ?
C12 C11 Ga2 70.5(4) . . ?
C15 C11 Ga2 70.5(4) . . ?
C16 C11 Ga2 127.0(5) . . ?
C11 C12 C13 108.1(7) . . ?
C11 C12 C17 126.9(7) . . ?
C13 C12 C17 124.9(7) . . ?
C11 C12 Ga2 73.7(4) . . ?
C13 C12 Ga2 69.9(4) . . ?
C17 C12 Ga2 125.2(6) . . ?
C14 C13 C12 106.3(6) . . ?
C14 C13 C18 126.3(7) . . ?
C12 C13 C18 126.5(7) . . ?
C14 C13 Ga2 71.3(4) . . ?
C12 C13 Ga2 72.9(4) . . ?
C18 C13 Ga2 129.1(5) . . ?
C15 C14 C13 108.6(7) . . ?
C15 C14 C19 127.8(7) . . ?
C13 C14 C19 123.5(7) . . ?
C15 C14 Ga2 73.6(4) . . ?
C13 C14 Ga2 71.2(4) . . ?
C19 C14 Ga2 124.6(5) . . ?
C14 C15 C11 109.1(6) . . ?
C14 C15 C20 127.5(8) . . ?
C11 C15 C20 123.3(7) . . ?
C14 C15 Ga2 70.7(4) . . ?
C11 C15 Ga2 73.6(4) . . ?
C20 C15 Ga2 124.5(5) . . ?
C11 C16 H16A 109.5 . . ?
C11 C16 H16B 109.5 . . ?
H16A C16 H16B 109.5 . . ?
C11 C16 H16C 109.5 . . ?
H16A C16 H16C 109.5 . . ?
H16B C16 H16C 109.5 . . ?
C12 C17 H17A 109.5 . . ?
C12 C17 H17B 109.5 . . ?
H17A C17 H17B 109.5 . . ?
C12 C17 H17C 109.5 . . ?
H17A C17 H17C 109.5 . . ?
H17B C17 H17C 109.5 . . ?
C13 C18 H18A 109.5 . . ?
C13 C18 H18B 109.5 . . ?
H18A C18 H18B 109.5 . . ?
C13 C18 H18C 109.5 . . ?
H18A C18 H18C 109.5 . . ?
H18B C18 H18C 109.5 . . ?
C14 C19 H19A 109.5 . . ?
C14 C19 H19B 109.5 . . ?
H19A C19 H19B 109.5 . . ?
C14 C19 H19C 109.5 . . ?
H19A C19 H19C 109.5 . . ?
H19B C19 H19C 109.5 . . ?
C15 C20 H20A 109.5 . . ?
C15 C20 H20B 109.5 . . ?
H20A C20 H20B 109.5 . . ?
C15 C20 H20C 109.5 . . ?
H20A C20 H20C 109.5 . . ?
H20B C20 H20C 109.5 . . ?
C25 C21 C22 108.2(7) . . ?
C25 C21 C26 127.4(9) . . ?
C22 C21 C26 124.4(9) . . ?
C25 C21 Ga3 70.7(4) . . ?
C22 C21 Ga3 70.7(4) . . ?
C26 C21 Ga3 125.9(6) . . ?
C23 C22 C21 108.1(8) . . ?
C23 C22 C27 125.6(9) . . ?
C21 C22 C27 126.3(8) . . ?
C23 C22 Ga3 70.5(5) . . ?
C21 C22 Ga3 73.3(5) . . ?
C27 C22 Ga3 122.6(6) . . ?
C22 C23 C24 108.2(7) . . ?
C22 C23 C28 125.9(9) . . ?
C24 C23 C28 126.0(8) . . ?
C22 C23 Ga3 73.2(4) . . ?
C24 C23 Ga3 71.8(5) . . ?
C28 C23 Ga3 120.9(6) . . ?
C23 C24 C25 108.0(7) . . ?
C23 C24 C29 126.0(9) . . ?
C25 C24 C29 125.7(9) . . ?
C23 C24 Ga3 71.6(4) . . ?
C25 C24 Ga3 72.7(4) . . ?
C29 C24 Ga3 126.3(6) . . ?
C21 C25 C24 107.5(8) . . ?
C21 C25 C30 126.5(9) . . ?
C24 C25 C30 125.6(9) . . ?
C21 C25 Ga3 73.5(5) . . ?
C24 C25 Ga3 70.5(4) . . ?
C30 C25 Ga3 126.4(6) . . ?
C21 C26 H26A 109.5 . . ?
C21 C26 H26B 109.5 . . ?
H26A C26 H26B 109.5 . . ?
C21 C26 H26C 109.5 . . ?
H26A C26 H26C 109.5 . . ?
H26B C26 H26C 109.5 . . ?
C22 C27 H27A 109.5 . . ?
C22 C27 H27B 109.5 . . ?
H27A C27 H27B 109.5 . . ?
C22 C27 H27C 109.5 . . ?
H27A C27 H27C 109.5 . . ?
H27B C27 H27C 109.5 . . ?
C23 C28 H28A 109.5 . . ?
C23 C28 H28B 109.5 . . ?
H28A C28 H28B 109.5 . . ?
C23 C28 H28C 109.5 . . ?
H28A C28 H28C 109.5 . . ?
H28B C28 H28C 109.5 . . ?
C24 C29 H29A 109.5 . . ?
C24 C29 H29B 109.5 . . ?
H29A C29 H29B 109.5 . . ?
C24 C29 H29C 109.5 . . ?
H29A C29 H29C 109.5 . . ?
H29B C29 H29C 109.5 . . ?
C25 C30 H30A 109.5 . . ?
C25 C30 H30B 109.5 . . ?
H30A C30 H30B 109.5 . . ?
C25 C30 H30C 109.5 . . ?
H30A C30 H30C 109.5 . . ?
H30B C30 H30C 109.5 . . ?
C38 C31 C32 124.3(8) . . ?
C38 C31 Ru1 73.2(4) . . ?
C32 C31 Ru1 111.9(5) . . ?
C38 C31 H31A 113.6 . . ?
C32 C31 H31A 113.6 . . ?
Ru1 C31 H31A 113.6 . . ?
C31 C32 C33 113.6(7) . . ?
C31 C32 H32A 108.8 . . ?
C33 C32 H32A 108.8 . . ?
C31 C32 H32B 108.8 . . ?
C33 C32 H32B 108.8 . . ?
H32A C32 H32B 107.7 . . ?
C34 C33 C32 113.4(7) . . ?
C34 C33 H33A 108.9 . . ?
C32 C33 H33A 108.9 . . ?
C34 C33 H33B 108.9 . . ?
C32 C33 H33B 108.9 . . ?
H33A C33 H33B 107.7 . . ?
C35 C34 C33 121.6(7) . . ?
C35 C34 Ru1 72.6(4) . . ?
C33 C34 Ru1 114.0(5) . . ?
C35 C34 H34A 114.0 . . ?
C33 C34 H34A 114.0 . . ?
Ru1 C34 H34A 114.0 . . ?
C34 C35 C36 123.3(7) . . ?
C34 C35 Ru1 71.2(4) . . ?
C36 C35 Ru1 111.6(5) . . ?
C34 C35 H35A 114.4 . . ?
C36 C35 H35A 114.4 . . ?
Ru1 C35 H35A 114.4 . . ?
C35 C36 C37 114.3(7) . . ?
C35 C36 H36A 108.7 . . ?
C37 C36 H36A 108.7 . . ?
C35 C36 H36B 108.7 . . ?
C37 C36 H36B 108.7 . . ?
H36A C36 H36B 107.6 . . ?
C36 C37 C38 115.7(6) . . ?
C36 C37 H37A 108.4 . . ?
C38 C37 H37A 108.4 . . ?
C36 C37 H37B 108.4 . . ?
C38 C37 H37B 108.4 . . ?
H37A C37 H37B 107.4 . . ?
C31 C38 C37 122.7(7) . . ?
C31 C38 Ru1 70.8(4) . . ?
C37 C38 Ru1 111.9(5) . . ?
C31 C38 H38A 114.6 . . ?
C37 C38 H38A 114.6 . . ?
Ru1 C38 H38A 114.6 . . ?
C44 C39 C40 114.6(6) . . ?
C44 C39 B1 123.7(6) . . ?
C40 C39 B1 121.1(6) . . ?
C41 C40 C39 122.6(6) . . ?
C41 C40 H40A 118.7 . . ?
C39 C40 H40A 118.7 . . ?
C42 C41 C40 120.3(6) . . ?
C42 C41 C45 120.3(6) . . ?
C40 C41 C45 119.4(6) . . ?
C43 C42 C41 118.9(7) . . ?
C43 C42 H42A 120.6 . . ?
C41 C42 H42A 120.6 . . ?
C42 C43 C44 120.5(7) . . ?
C42 C43 C46 119.3(7) . . ?
C44 C43 C46 120.1(7) . . ?
C43 C44 C39 122.9(7) . . ?
C43 C44 H44A 118.6 . . ?
C39 C44 H44A 118.6 . . ?
F111 C45 F121 109.9(16) . . ?
F111 C45 F11 37.7(13) . . ?
F121 C45 F11 128.7(14) . . ?
F111 C45 F101 105.5(14) . . ?
F121 C45 F101 106.4(14) . . ?
F11 C45 F101 68.9(15) . . ?
F111 C45 F10 133.8(14) . . ?
F121 C45 F10 63.1(17) . . ?
F11 C45 F10 107.8(18) . . ?
F101 C45 F10 46.0(18) . . ?
F111 C45 F12 70.6(15) . . ?
F121 C45 F12 41.8(11) . . ?
F11 C45 F12 101.4(16) . . ?
F101 C45 F12 131.4(13) . . ?
F10 C45 F12 100.6(17) . . ?
F111 C45 C41 112.1(11) . . ?
F121 C45 C41 111.8(10) . . ?
F11 C45 C41 117.5(12) . . ?
F101 C45 C41 110.8(9) . . ?
F10 C45 C41 112.4(10) . . ?
F12 C45 C41 115.3(11) . . ?
F9 C46 F8 109.1(8) . . ?
F9 C46 F7 104.4(8) . . ?
F8 C46 F7 103.8(7) . . ?
F9 C46 C43 113.7(7) . . ?
F8 C46 C43 113.3(7) . . ?
F7 C46 C43 111.8(7) . . ?
C48 C47 C52 115.6(6) . . ?
C48 C47 B1 120.0(6) . . ?
C52 C47 B1 123.7(6) . . ?
C49 C48 C47 122.7(6) . . ?
C49 C48 H48A 118.6 . . ?
C47 C48 H48A 118.6 . . ?
C48 C49 C50 120.4(6) . . ?
C48 C49 C53 120.4(6) . . ?
C50 C49 C53 119.2(6) . . ?
C51 C50 C49 117.9(6) . . ?
C51 C50 H50A 121.0 . . ?
C49 C50 H50A 121.0 . . ?
C50 C51 C52 121.5(6) . . ?
C50 C51 C54 117.7(6) . . ?
C52 C51 C54 120.8(6) . . ?
C51 C52 C47 121.9(6) . . ?
C51 C52 H52A 119.0 . . ?
C47 C52 H52A 119.0 . . ?
F6 C53 F4 107.4(7) . . ?
F6 C53 F5 106.4(6) . . ?
F4 C53 F5 105.4(6) . . ?
F6 C53 C49 112.7(6) . . ?
F4 C53 C49 111.5(6) . . ?
F5 C53 C49 112.9(6) . . ?
F1 C54 F3 106.4(6) . . ?
F1 C54 F2 105.8(6) . . ?
F3 C54 F2 105.1(7) . . ?
F1 C54 C51 114.8(6) . . ?
F3 C54 C51 112.8(6) . . ?
F2 C54 C51 111.2(6) . . ?
C60 C55 C56 114.8(6) . . ?
C60 C55 B1 119.0(6) . . ?
C56 C55 B1 126.1(6) . . ?
C57 C56 C55 123.1(6) . . ?
C57 C56 H56A 118.5 . . ?
C55 C56 H56A 118.5 . . ?
C56 C57 C58 120.4(7) . . ?
C56 C57 C61 120.6(6) . . ?
C58 C57 C61 118.9(6) . . ?
C59 C58 C57 117.8(7) . . ?
C59 C58 H58A 121.1 . . ?
C57 C58 H58A 121.1 . . ?
C58 C59 C60 121.7(6) . . ?
C58 C59 C62 120.0(7) . . ?
C60 C59 C62 118.3(6) . . ?
C59 C60 C55 122.3(7) . . ?
C59 C60 H60A 118.9 . . ?
C55 C60 H60A 118.9 . . ?
F18 C61 F16 106.6(7) . . ?
F18 C61 F17 106.3(6) . . ?
F16 C61 F17 105.2(6) . . ?
F18 C61 C57 114.2(6) . . ?
F16 C61 C57 112.6(6) . . ?
F17 C61 C57 111.3(6) . . ?
F15 C62 F14 108.2(7) . . ?
F15 C62 F13 104.7(6) . . ?
F14 C62 F13 103.3(7) . . ?
F15 C62 C59 114.3(7) . . ?
F14 C62 C59 112.9(6) . . ?
F13 C62 C59 112.6(7) . . ?
C64 C63 C68 115.2(6) . . ?
C64 C63 B1 118.2(6) . . ?
C68 C63 B1 126.4(6) . . ?
C65 C64 C63 123.1(7) . . ?
C65 C64 H64A 118.5 . . ?
C63 C64 H64A 118.5 . . ?
C64 C65 C66 120.4(7) . . ?
C64 C65 C69 118.8(7) . . ?
C66 C65 C69 120.8(6) . . ?
C67 C66 C65 118.3(6) . . ?
C67 C66 H66A 120.8 . . ?
C65 C66 H66A 120.8 . . ?
C66 C67 C68 121.1(7) . . ?
C66 C67 C70 119.7(6) . . ?
C68 C67 C70 119.0(7) . . ?
C67 C68 C63 121.8(7) . . ?
C67 C68 H68A 119.1 . . ?
C63 C68 H68A 119.1 . . ?
F21 C69 F19 111.9(8) . . ?
F21 C69 F20 102.3(7) . . ?
F19 C69 F20 102.6(7) . . ?
F21 C69 C65 113.1(7) . . ?
F19 C69 C65 114.4(7) . . ?
F20 C69 C65 111.3(7) . . ?
F24 C70 F22 106.4(8) . . ?
F24 C70 F23 106.8(9) . . ?
F22 C70 F23 103.7(7) . . ?
F24 C70 C67 113.2(7) . . ?
F22 C70 C67 113.4(7) . . ?
F23 C70 C67 112.6(6) . . ?

loop_
_geom_bond_atom_site_label_1
_geom_bond_atom_site_label_2
_geom_bond_distance
_geom_bond_site_symmetry_2
_geom_bond_publ_flag
Ru1 C31 2.223(7) . ?
Ru1 C34 2.236(8) . ?
Ru1 C38 2.252(6) . ?
Ru1 C35 2.253(7) . ?
Ru1 Ga2 2.4039(9) . ?
Ru1 Ga1 2.4117(10) . ?
Ru1 Ga3 2.4216(10) . ?
Ru1 H1 1.58(6) . ?
Ga1 C1 2.257(8) . ?
Ga1 C2 2.268(8) . ?
Ga1 C5 2.287(7) . ?
Ga1 C3 2.314(9) . ?
Ga1 C4 2.317(8) . ?
Ga2 C13 2.240(7) . ?
Ga2 C14 2.242(7) . ?
Ga2 C12 2.279(7) . ?
Ga2 C15 2.279(7) . ?
Ga2 C11 2.320(7) . ?
Ga3 C23 2.253(8) . ?
Ga3 C24 2.256(7) . ?
Ga3 C25 2.285(8) . ?
Ga3 C22 2.287(8) . ?
Ga3 C21 2.322(7) . ?
B1 C39 1.641(10) . ?
B1 C55 1.642(11) . ?
B1 C63 1.646(10) . ?
B1 C47 1.646(10) . ?
F1 C54 1.307(8) . ?
F2 C54 1.329(8) . ?
F3 C54 1.323(9) . ?
F4 C53 1.333(9) . ?
F5 C53 1.336(8) . ?
F6 C53 1.331(9) . ?
F7 C46 1.343(9) . ?
F8 C46 1.320(10) . ?
F9 C46 1.311(9) . ?
F13 C62 1.350(10) . ?
F14 C62 1.332(9) . ?
F15 C62 1.316(9) . ?
F16 C61 1.341(8) . ?
F17 C61 1.353(9) . ?
F18 C61 1.333(9) . ?
F19 C69 1.319(9) . ?
F20 C69 1.351(9) . ?
F21 C69 1.316(10) . ?
F22 C70 1.311(9) . ?
F23 C70 1.328(10) . ?
F24 C70 1.283(9) . ?
F10 C45 1.312(19) . ?
F11 C45 1.28(2) . ?
F12 C45 1.334(18) . ?
F101 C45 1.295(15) . ?
F111 C45 1.26(2) . ?
F121 C45 1.279(17) . ?
C1 C2 1.404(12) . ?
C1 C5 1.467(12) . ?
C1 C6 1.511(13) . ?
C2 C3 1.421(12) . ?
C2 C7 1.507(11) . ?
C3 C4 1.378(11) . ?
C3 C8 1.536(13) . ?
C5 C4 1.411(12) . ?
C5 C10 1.485(12) . ?
C4 C9 1.531(12) . ?
C6 H6A 0.9800 . ?
C6 H6B 0.9800 . ?
C6 H6C 0.9800 . ?
C7 H7A 0.9800 . ?
C7 H7B 0.9800 . ?
C7 H7C 0.9800 . ?
C8 H8A 0.9800 . ?
C8 H8B 0.9800 . ?
C8 H8C 0.9800 . ?
C9 H9A 0.9800 . ?
C9 H9B 0.9800 . ?
C9 H9C 0.9800 . ?
C10 H10A 0.9800 . ?
C10 H10B 0.9800 . ?
C10 H10C 0.9800 . ?
C11 C12 1.414(10) . ?
C11 C15 1.421(11) . ?
C11 C16 1.509(10) . ?
C12 C13 1.442(10) . ?
C12 C17 1.498(11) . ?
C13 C14 1.441(10) . ?
C13 C18 1.491(10) . ?
C14 C15 1.385(10) . ?
C14 C19 1.516(11) . ?
C15 C20 1.525(11) . ?
C16 H16A 0.9800 . ?
C16 H16B 0.9800 . ?
C16 H16C 0.9800 . ?
C17 H17A 0.9800 . ?
C17 H17B 0.9800 . ?
C17 H17C 0.9800 . ?
C18 H18A 0.9800 . ?
C18 H18B 0.9800 . ?
C18 H18C 0.9800 . ?
C19 H19A 0.9800 . ?
C19 H19B 0.9800 . ?
C19 H19C 0.9800 . ?
C20 H20A 0.9800 . ?
C20 H20B 0.9800 . ?
C20 H20C 0.9800 . ?
C21 C25 1.418(11) . ?
C21 C22 1.423(12) . ?
C21 C26 1.509(11) . ?
C22 C23 1.416(11) . ?
C22 C27 1.511(13) . ?
C23 C24 1.418(12) . ?
C23 C28 1.511(12) . ?
C24 C25 1.433(11) . ?
C24 C29 1.511(11) . ?
C25 C30 1.513(12) . ?
C26 H26A 0.9800 . ?
C26 H26B 0.9800 . ?
C26 H26C 0.9800 . ?
C27 H27A 0.9800 . ?
C27 H27B 0.9800 . ?
C27 H27C 0.9800 . ?
C28 H28A 0.9800 . ?
C28 H28B 0.9800 . ?
C28 H28C 0.9800 . ?
C29 H29A 0.9800 . ?
C29 H29B 0.9800 . ?
C29 H29C 0.9800 . ?
C30 H30A 0.9800 . ?
C30 H30B 0.9800 . ?
C30 H30C 0.9800 . ?
C31 C38 1.383(11) . ?
C31 C32 1.508(11) . ?
C31 H31A 1.0000 . ?
C32 C33 1.539(12) . ?
C32 H32A 0.9900 . ?
C32 H32B 0.9900 . ?
C33 C34 1.518(11) . ?
C33 H33A 0.9900 . ?
C33 H33B 0.9900 . ?
C34 C35 1.397(11) . ?
C34 H34A 1.0000 . ?
C35 C36 1.507(11) . ?
C35 H35A 1.0000 . ?
C36 C37 1.533(13) . ?
C36 H36A 0.9900 . ?
C36 H36B 0.9900 . ?
C37 C38 1.548(11) . ?
C37 H37A 0.9900 . ?
C37 H37B 0.9900 . ?
C38 H38A 1.0000 . ?
C39 C44 1.413(10) . ?
C39 C40 1.414(9) . ?
C40 C41 1.393(9) . ?
C40 H40A 0.9500 . ?
C41 C42 1.387(10) . ?
C41 C45 1.508(10) . ?
C42 C43 1.379(10) . ?
C42 H42A 0.9500 . ?
C43 C44 1.388(10) . ?
C43 C46 1.499(10) . ?
C44 H44A 0.9500 . ?
C47 C48 1.400(9) . ?
C47 C52 1.406(9) . ?
C48 C49 1.396(9) . ?
C48 H48A 0.9500 . ?
C49 C50 1.400(9) . ?
C49 C53 1.504(10) . ?
C50 C51 1.379(10) . ?
C50 H50A 0.9500 . ?
C51 C52 1.397(9) . ?
C51 C54 1.506(9) . ?
C52 H52A 0.9500 . ?
C55 C60 1.410(9) . ?
C55 C56 1.414(10) . ?
C56 C57 1.380(10) . ?
C56 H56A 0.9500 . ?
C57 C58 1.399(10) . ?
C57 C61 1.490(10) . ?
C58 C59 1.381(10) . ?
C58 H58A 0.9500 . ?
C59 C60 1.382(10) . ?
C59 C62 1.498(9) . ?
C60 H60A 0.9500 . ?
C63 C64 1.403(9) . ?
C63 C68 1.412(9) . ?
C64 C65 1.380(9) . ?
C64 H64A 0.9500 . ?
C65 C66 1.390(10) . ?
C65 C69 1.496(10) . ?
C66 C67 1.381(10) . ?
C66 H66A 0.9500 . ?
C67 C68 1.391(9) . ?
C67 C70 1.509(10) . ?
C68 H68A 0.9500 . ?
